data_7023779
loop_
_publ_author_name
'Gilday, Lydia C.'
'White, Nicholas G.'
'Beer, Paul D.'

_publ_section_title
;
 Halogen- and hydrogen-bonding triazole-functionalised porphyrin-based
 receptors for anion recognition.
;
_journal_issue 44
_journal_name_full 'Dalton transactions (Cambridge, England : 2003)'
_journal_page_first 15766
_journal_page_last 15773
_journal_paper_doi 10.1039/c3dt52093e
_journal_volume 42
_journal_year 2013
_chemical_compound_source synthesized
_chemical_formula_moiety 'C100 H90 I4 N20 O5 Zn, 2(C4 H8 O)'
_chemical_formula_sum 'C108 H106 I4 N20 O7 Zn'
_chemical_formula_weight 2369.17
_space_group_IT_number 2
_symmetry_cell_setting triclinic
_symmetry_space_group_name_Hall '-P 1'
_symmetry_space_group_name_H-M 'P -1'
_atom_sites_solution_hydrogens geom
_atom_sites_solution_primary direct
_cell_angle_alpha 84.171(4)
_cell_angle_beta 83.870(4)
_cell_angle_gamma 81.378(4)
_cell_formula_units_Z 2
_cell_length_a 11.1168(5)
_cell_length_b 15.8537(7)
_cell_length_c 31.3514(14)
_cell_measurement_reflns_used 11473
_cell_measurement_temperature 150.0
_cell_measurement_theta_max 75.9656
_cell_measurement_theta_min 3.0525
_cell_volume 5411.2(4)
_computing_cell_refinement 'CrysAlis Pro, (Oxford Diffraction, 2011)'
_computing_data_collection 'CrysAlis Pro, (Oxford Diffraction, 2011)'
_computing_data_reduction 'CrysAlis Pro, (Oxford Diffraction, 2011)'
_computing_publication_material 'CRYSTALS (Betteridge et al., 2003)'
_computing_structure_refinement 'CRYSTALS (Betteridge et al., 2003)'
_computing_structure_solution 'SUPERFLIP (Palatinus & Chapuis, 2007)'
_diffrn_ambient_temperature 150
_diffrn_measured_fraction_theta_full 0.997
_diffrn_measured_fraction_theta_max 0.987
_diffrn_measurement_device Serial
_diffrn_measurement_device_type 'SuperNova, Dual, Cu at zero, Atlas'
_diffrn_measurement_method \w/2\q
_diffrn_radiation_monochromator mirror
_diffrn_radiation_type 'Cu K\a'
_diffrn_radiation_wavelength 1.54180
_diffrn_reflns_av_R_equivalents 0.064
_diffrn_reflns_limit_h_max 13
_diffrn_reflns_limit_h_min -13
_diffrn_reflns_limit_k_max 19
_diffrn_reflns_limit_k_min -19
_diffrn_reflns_limit_l_max 39
_diffrn_reflns_limit_l_min 0
_diffrn_reflns_number 61669
_diffrn_reflns_theta_full 73.866
_diffrn_reflns_theta_max 76.151
_diffrn_reflns_theta_min 3.055
_diffrn_standards_interval_count 0
_diffrn_standards_interval_time 0
_diffrn_standards_number 0
_exptl_absorpt_coefficient_mu 9.775
_exptl_absorpt_correction_T_max 1.0000
_exptl_absorpt_correction_T_min 0.74760
_exptl_absorpt_correction_type multi-scan
_exptl_absorpt_process_details
;
CrysAlisPro, Agilent Technologies,
Version 1.171.35.6 (release 27-01-2011 CrysAlis171 .NET)
(compiled Jan 27 2011,13:34:29)
Empirical absorption correction using spherical harmonics,
 implemented in SCALE3 ABSPACK scaling algorithm.
;
_exptl_crystal_colour purple
_exptl_crystal_density_diffrn 1.454
_exptl_crystal_density_method 'not measured'
_exptl_crystal_description plate
_exptl_crystal_F_000 2384
_exptl_crystal_size_max 0.24
_exptl_crystal_size_mid 0.05
_exptl_crystal_size_min 0.01
_refine_diff_density_max 4.24
_refine_diff_density_min -3.29
_refine_ls_extinction_method None
_refine_ls_goodness_of_fit_ref 0.9345
_refine_ls_hydrogen_treatment constr
_refine_ls_matrix_type full
_refine_ls_number_parameters 1261
_refine_ls_number_reflns 20438
_refine_ls_number_restraints 198
_refine_ls_R_factor_all 0.0834
_refine_ls_R_factor_gt 0.0635
_refine_ls_shift/su_max 0.0015653
_refine_ls_shift/su_mean 0.0000183
_refine_ls_structure_factor_coef Fsqd
_refine_ls_weighting_details
;
 Method, part 1, Chebychev polynomial, (Watkin, 1994, Prince, 1982) 
 [weight] = 1.0/[A~0~*T~0~(x)+A~1~*T~1~(x) ... +A~n-1~]*T~n-1~(x)] 
 where A~i~ are the Chebychev coefficients listed below and x= Fcalc/Fmax 
 Method = Robust Weighting (Prince, 1982) 
 W = [weight] * [1-(deltaF/6*sigmaF)^2^]^2^ 
 A~i~ are: 
 0.308E+04 0.505E+04 0.312E+04 0.132E+04 314. 
;
_refine_ls_weighting_scheme calc
_refine_ls_wR_factor_all 0.1773
_refine_ls_wR_factor_gt 0.1471
_refine_ls_wR_factor_ref 0.1773
_reflns_limit_h_max 13
_reflns_limit_h_min -13
_reflns_limit_k_max 19
_reflns_limit_k_min -19
_reflns_limit_l_max 39
_reflns_limit_l_min 0
_reflns_number_gt 14968
_reflns_number_total 22322
_reflns_threshold_expression I>2.0\s(I)
_oxford_diffrn_Wilson_B_factor 4.18
_oxford_diffrn_Wilson_scale 0.26
_oxford_refine_ls_r_factor_ref 0.0834
_oxford_refine_ls_scale 2.036(9)
_oxford_reflns_number_all 20438
_oxford_reflns_threshold_expression_ref I>-3.0\s(I)
_cod_data_source_file c3dt52093e.txt
_cod_data_source_block Iodotriazole_host_5
_cod_original_sg_symbol_H-M 'P -1 '
_cod_database_code 7023779

loop_
_symmetry_equiv_pos_as_xyz
x,y,z
-x,-y,-z

loop_
_atom_site_label
_atom_site_type_symbol
_atom_site_fract_x
_atom_site_fract_y
_atom_site_fract_z
_atom_site_U_iso_or_equiv
_atom_site_occupancy
_atom_site_adp_type
_atom_site_refinement_flags_posn
_atom_site_refinement_flags_adp
I1 I 0.10303(5) 0.89742(3) 0.460653(14) 0.0525 1.0000 Uani . .
C2 C 0.1550(7) 0.9437(4) 0.3978(2) 0.0450 1.0000 Uani . .
N3 N 0.1020(5) 1.0189(4) 0.38021(19) 0.0465 1.0000 Uani . .
N4 N 0.1532(6) 1.0346(4) 0.33977(19) 0.0499 1.0000 Uani . .
N5 N 0.2381(6) 0.9696(4) 0.33164(19) 0.0483 1.0000 Uani . .
C6 C 0.2437(6) 0.9125(4) 0.3669(2) 0.0409 1.0000 Uani . .
C7 C 0.3336(7) 0.8350(4) 0.3679(2) 0.0473 1.0000 Uani . .
C8 C 0.4516(7) 0.8365(5) 0.3472(2) 0.0518 1.0000 Uani . .
C9 C 0.5396(8) 0.7661(5) 0.3487(3) 0.0615 1.0000 Uani . .
C10 C 0.5163(8) 0.6892(5) 0.3719(2) 0.0536 1.0000 Uani . U
C11 C 0.6134(10) 0.6098(6) 0.3758(3) 0.0724 1.0000 Uani . U
C12 C 0.7351(10) 0.6237(7) 0.3504(4) 0.0973 1.0000 Uani . U
C13 C 0.6347(13) 0.5887(8) 0.4235(3) 0.1071 1.0000 Uani . U
C14 C 0.5661(13) 0.5355(7) 0.3585(5) 0.1086 1.0000 Uani . U
C15 C 0.3975(9) 0.6870(5) 0.3916(3) 0.0640 1.0000 Uani . .
C16 C 0.3092(8) 0.7577(5) 0.3899(3) 0.0569 1.0000 Uani . .
H161 H 0.2302 0.7556 0.4036 0.0749 1.0000 Uiso R .
H151 H 0.3788 0.6358 0.4065 0.0801 1.0000 Uiso R .
H91 H 0.6186 0.7673 0.3342 0.0754 1.0000 Uiso R .
H81 H 0.4666 0.8894 0.3320 0.0657 1.0000 Uiso R .
C17 C 0.0061(7) 1.0824(5) 0.3992(3) 0.0547 1.0000 Uani . .
C18 C 0.0535(7) 1.1481(4) 0.4219(2) 0.0501 1.0000 Uani . .
O19 O 0.0053(6) 1.1698(4) 0.45623(19) 0.0709 1.0000 Uani . .
N20 N 0.1478(6) 1.1828(4) 0.39997(17) 0.0471 1.0000 Uani . .
C21 C 0.2101(7) 1.2482(4) 0.4105(2) 0.0477 1.0000 Uani . .
C22 C 0.2146(9) 1.2651(6) 0.4533(2) 0.0667 1.0000 Uani . .
C23 C 0.2802(11) 1.3285(6) 0.4613(3) 0.0775 1.0000 Uani . .
C24 C 0.3403(11) 1.3751(6) 0.4285(3) 0.0787 1.0000 Uani . .
C25 C 0.3349(8) 1.3587(5) 0.3863(3) 0.0607 1.0000 Uani . .
C26 C 0.2670(7) 1.2968(4) 0.3768(2) 0.0426 1.0000 Uani . .
C27 C 0.2540(6) 1.2820(4) 0.33148(18) 0.0364 1.0000 Uani . .
C28 C 0.1675(6) 1.3408(4) 0.31026(19) 0.0381 1.0000 Uani . .
N29 N 0.1341(5) 1.3336(3) 0.27026(15) 0.0357 1.0000 Uani . .
Zn30 Zn 0.18375(7) 1.22976(5) 0.23397(2) 0.0301 1.0000 Uani . .
O31 O 0.0374(4) 1.1606(3) 0.26256(15) 0.0467 1.0000 Uani . .
N32 N 0.0899(5) 1.2967(3) 0.18570(14) 0.0315 1.0000 Uani . .
C33 C 0.0855(5) 1.2725(4) 0.14536(17) 0.0325 1.0000 Uani . .
C34 C 0.1577(6) 1.2005(4) 0.12790(18) 0.0351 1.0000 Uani . .
C35 C 0.1453(6) 1.1893(4) 0.08182(18) 0.0342 1.0000 Uani . .
C36 C 0.1906(6) 1.2457(4) 0.04890(19) 0.0399 1.0000 Uani . .
C37 C 0.1786(7) 1.2373(5) 0.0063(2) 0.0489 1.0000 Uani . .
C38 C 0.1203(6) 1.1722(4) -0.00461(19) 0.0446 1.0000 Uani . .
C39 C 0.0753(6) 1.1146(4) 0.02698(19) 0.0399 1.0000 Uani . .
C40 C 0.0864(6) 1.1235(4) 0.07031(18) 0.0351 1.0000 Uani . .
N41 N 0.0346(5) 1.0703(3) 0.10417(16) 0.0421 1.0000 Uani . .
C42 C -0.0070(6) 0.9956(4) 0.10206(19) 0.0403 1.0000 Uani . .
O43 O -0.0006(6) 0.9584(4) 0.06966(16) 0.0677 1.0000 Uani . .
C44 C -0.0670(7) 0.9621(5) 0.1453(2) 0.0470 1.0000 Uani . .
N45 N -0.0776(5) 0.8727(4) 0.14389(17) 0.0441 1.0000 Uani . .
N46 N 0.0165(6) 0.8135(4) 0.1546(2) 0.0550 1.0000 Uani . .
N47 N -0.0062(6) 0.7405(4) 0.1437(2) 0.0550 1.0000 Uani . .
C48 C -0.1145(6) 0.7538(5) 0.1251(2) 0.0434 1.0000 Uani . .
C49 C -0.1593(6) 0.8383(5) 0.12549(19) 0.0422 1.0000 Uani . .
I50 I -0.31324(5) 0.91199(4) 0.103523(18) 0.0669 1.0000 Uani . .
C51 C -0.1594(7) 0.6835(5) 0.1065(2) 0.0493 1.0000 Uani . .
C52 C -0.0753(8) 0.6232(5) 0.0859(3) 0.0595 1.0000 Uani . .
C53 C -0.1117(8) 0.5580(5) 0.0660(3) 0.0643 1.0000 Uani . .
C54 C -0.2363(9) 0.5519(5) 0.0659(3) 0.0652 1.0000 Uani . U
C55 C -0.2809(11) 0.4859(6) 0.0406(4) 0.0825 1.0000 Uani . U
C56 C -0.3575(13) 0.4310(8) 0.0700(5) 0.1192 1.0000 Uani . U
C57 C -0.3524(14) 0.5359(7) 0.0054(5) 0.1239 1.0000 Uani . U
C58 C -0.1767(12) 0.4271(7) 0.0182(4) 0.0966 1.0000 Uani . U
C59 C -0.3182(9) 0.6096(6) 0.0887(3) 0.0693 1.0000 Uani . .
C60 C -0.2823(7) 0.6745(6) 0.1088(2) 0.0588 1.0000 Uani . .
H601 H -0.3398 0.7121 0.1238 0.0782 1.0000 Uiso R .
H591 H -0.4024 0.6067 0.0908 0.0858 1.0000 Uiso R .
H531 H -0.0528 0.5178 0.0515 0.0849 1.0000 Uiso R .
H521 H 0.0072 0.6265 0.0862 0.0717 1.0000 Uiso R .
H441 H -0.1449 0.9928 0.1523 0.0575 1.0000 Uiso R .
H442 H -0.0099 0.9620 0.1667 0.0596 1.0000 Uiso R .
H391 H 0.0385 1.0710 0.0199 0.0540 1.0000 Uiso R .
H381 H 0.1117 1.1670 -0.0334 0.0538 1.0000 Uiso R .
H371 H 0.2081 1.2749 -0.0155 0.0664 1.0000 Uiso R .
H361 H 0.2323 1.2869 0.0555 0.0528 1.0000 Uiso R .
C61 C 0.2414(5) 1.1415(4) 0.14947(17) 0.0306 1.0000 Uani . .
N62 N 0.2677(4) 1.1441(3) 0.19062(15) 0.0303 1.0000 Uani . .
C63 C 0.3603(5) 1.0784(4) 0.19822(17) 0.0311 1.0000 Uani . .
C64 C 0.3888(5) 1.0302(4) 0.16010(18) 0.0346 1.0000 Uani . .
C65 C 0.3162(6) 1.0695(4) 0.13035(18) 0.0360 1.0000 Uani . .
H651 H 0.3150 1.0510 0.1026 0.0445 1.0000 Uiso R .
H641 H 0.4477 0.9816 0.1569 0.0420 1.0000 Uiso R .
C66 C 0.4223(5) 1.0613(4) 0.23525(18) 0.0313 1.0000 Uani . .
C67 C 0.5273(5) 0.9903(4) 0.23630(18) 0.0316 1.0000 Uani . .
C68 C 0.5142(5) 0.9046(4) 0.2384(2) 0.0355 1.0000 Uani . .
N69 N 0.3961(4) 0.8805(3) 0.23783(18) 0.0391 1.0000 Uani . .
C70 C 0.3732(6) 0.8243(4) 0.2111(2) 0.0433 1.0000 Uani . .
O71 O 0.4497(4) 0.7807(4) 0.18945(19) 0.0598 1.0000 Uani . .
C72 C 0.2412(6) 0.8203(5) 0.2052(3) 0.0566 1.0000 Uani . .
N73 N 0.1512(5) 0.8630(4) 0.2365(2) 0.0474 1.0000 Uani . .
N74 N 0.1205(5) 0.9488(4) 0.2313(2) 0.0491 1.0000 Uani . .
N75 N 0.0397(5) 0.9708(4) 0.26313(18) 0.0467 1.0000 Uani . .
C76 C 0.0168(6) 0.8995(4) 0.2895(2) 0.0438 1.0000 Uani . .
C77 C 0.0884(7) 0.8304(4) 0.2722(3) 0.0489 1.0000 Uani . .
I78 I 0.10272(8) 0.70016(4) 0.28839(3) 0.0907 1.0000 Uani . .
C79 C -0.0753(6) 0.9073(5) 0.3272(2) 0.0451 1.0000 Uani . .
C80 C -0.0851(8) 0.8434(6) 0.3596(3) 0.0705 1.0000 Uani . .
C81 C -0.1741(10) 0.8536(7) 0.3941(3) 0.0821 1.0000 Uani . .
C82 C -0.2565(7) 0.9284(5) 0.3975(2) 0.0557 1.0000 Uani . U
C83 C -0.3496(9) 0.9414(7) 0.4366(3) 0.0701 1.0000 Uani . U
C84 C -0.4633(9) 1.0024(8) 0.4235(4) 0.1014 1.0000 Uani . U
C85 C -0.2887(11) 0.9747(10) 0.4705(3) 0.1077 1.0000 Uani . U
C86 C -0.3944(10) 0.8557(8) 0.4538(3) 0.0892 1.0000 Uani . U
C87 C -0.2425(7) 0.9943(5) 0.3654(2) 0.0544 1.0000 Uani . .
C88 C -0.1538(7) 0.9839(5) 0.3308(2) 0.0512 1.0000 Uani . .
H881 H -0.1493 1.0310 0.3099 0.0667 1.0000 Uiso R .
H871 H -0.2934 1.0456 0.3668 0.0724 1.0000 Uiso R .
H811 H -0.1813 0.8093 0.4155 0.0984 1.0000 Uiso R .
H801 H -0.0289 0.7918 0.3586 0.0846 1.0000 Uiso R .
H721 H 0.2271 0.8443 0.1761 0.0722 1.0000 Uiso R .
H722 H 0.2306 0.7598 0.2076 0.0724 1.0000 Uiso R .
C89 C 0.6157(6) 0.8414(4) 0.2416(2) 0.0436 1.0000 Uani . .
C90 C 0.7319(6) 0.8639(4) 0.2415(2) 0.0461 1.0000 Uani . .
C91 C 0.7463(6) 0.9488(5) 0.2378(2) 0.0437 1.0000 Uani . .
C92 C 0.6452(5) 1.0108(4) 0.2361(2) 0.0389 1.0000 Uani . .
H921 H 0.6597 1.0644 0.2338 0.0496 1.0000 Uiso R .
H911 H 0.8223 0.9668 0.2368 0.0530 1.0000 Uiso R .
H901 H 0.7989 0.8220 0.2439 0.0570 1.0000 Uiso R .
H891 H 0.6070 0.7821 0.2435 0.0587 1.0000 Uiso R .
C93 C 0.3985(5) 1.1100(3) 0.27114(18) 0.0298 1.0000 Uani . .
N94 N 0.3150(5) 1.1819(3) 0.27508(15) 0.0333 1.0000 Uani . .
C95 C 0.3233(6) 1.2097(4) 0.31407(19) 0.0348 1.0000 Uani . .
C96 C 0.4151(6) 1.1531(4) 0.33597(19) 0.0381 1.0000 Uani . .
C97 C 0.4628(6) 1.0928(4) 0.30932(19) 0.0368 1.0000 Uani . .
H971 H 0.5207 1.0513 0.3159 0.0473 1.0000 Uiso R .
H961 H 0.4416 1.1550 0.3626 0.0492 1.0000 Uiso R .
C98 C -0.0031(6) 1.3322(4) 0.12298(19) 0.0402 1.0000 Uani . .
C99 C -0.0535(6) 1.3903(4) 0.15023(19) 0.0387 1.0000 Uani . .
C100 C 0.0050(6) 1.3693(4) 0.18948(18) 0.0328 1.0000 Uani . .
C101 C -0.0194(6) 1.4163(4) 0.22571(18) 0.0342 1.0000 Uani . .
C102 C 0.0425(6) 1.4007(4) 0.26270(19) 0.0367 1.0000 Uani . .
C103 C 0.0191(7) 1.4513(4) 0.2992(2) 0.0474 1.0000 Uani . .
C104 C 0.0942(7) 1.4156(4) 0.3288(2) 0.0460 1.0000 Uani . .
H1041 H 0.1020 1.4316 0.3553 0.0576 1.0000 Uiso R .
H1031 H -0.0360 1.4984 0.3010 0.0565 1.0000 Uiso R .
C105 C -0.1243(6) 1.4878(4) 0.22483(18) 0.0357 1.0000 Uani . .
C106 C -0.1097(7) 1.5728(4) 0.2159(2) 0.0428 1.0000 Uani . .
C107 C -0.2130(8) 1.6367(4) 0.2150(2) 0.0501 1.0000 Uani . .
C108 C -0.3291(8) 1.6139(5) 0.2231(2) 0.0545 1.0000 Uani . .
C109 C -0.3452(7) 1.5298(5) 0.2328(3) 0.0544 1.0000 Uani . .
C110 C -0.2441(7) 1.4674(4) 0.2332(2) 0.0462 1.0000 Uani . .
N111 N -0.2597(6) 1.3798(4) 0.2404(2) 0.0531 1.0000 Uani . .
C112 C -0.3437(8) 1.3450(5) 0.2672(3) 0.0572 1.0000 Uani . .
O113 O -0.4199(6) 1.3830(4) 0.2925(2) 0.0718 1.0000 Uani . .
C114 C -0.3410(9) 1.2497(5) 0.2645(3) 0.0616 1.0000 Uani . .
N115 N -0.3017(6) 1.2233(4) 0.2216(2) 0.0513 1.0000 Uani . .
N116 N -0.1902(6) 1.1779(4) 0.2124(2) 0.0508 1.0000 Uani . .
N117 N -0.1828(6) 1.1631(4) 0.17123(19) 0.0477 1.0000 Uani . .
C118 C -0.2898(7) 1.1986(4) 0.1543(3) 0.0485 1.0000 Uani . .
C119 C -0.3658(7) 1.2378(4) 0.1862(2) 0.0480 1.0000 Uani . .
I120 I -0.52807(5) 1.32169(3) 0.184260(19) 0.0619 1.0000 Uani . .
C121 C -0.3099(7) 1.1915(4) 0.1092(3) 0.0494 1.0000 Uani . .
C122 C -0.2160(6) 1.1974(4) 0.0765(2) 0.0473 1.0000 Uani . .
C123 C -0.2335(7) 1.1899(5) 0.0347(3) 0.0569 1.0000 Uani . .
C124 C -0.3458(7) 1.1782(5) 0.0228(3) 0.0551 1.0000 Uani . U
C125 C -0.3631(9) 1.1707(7) -0.0247(3) 0.0791 1.0000 Uani . U
C126 C -0.4776(13) 1.2246(11) -0.0368(5) 0.1504 1.0000 Uani . U
C127 C -0.3701(19) 1.0802(9) -0.0312(5) 0.1585 1.0000 Uani . U
C128 C -0.2581(14) 1.1979(14) -0.0563(4) 0.1564 1.0000 Uani . U
C129 C -0.4408(7) 1.1738(5) 0.0554(3) 0.0636 1.0000 Uani . .
C130 C -0.4233(7) 1.1795(5) 0.0976(3) 0.0593 1.0000 Uani . .
H1301 H -0.4869 1.1746 0.1186 0.0740 1.0000 Uiso R .
H1291 H -0.5163 1.1661 0.0477 0.0788 1.0000 Uiso R .
H1231 H -0.1683 1.1931 0.0131 0.0723 1.0000 Uiso R .
H1221 H -0.1374 1.2043 0.0826 0.0620 1.0000 Uiso R .
H1142 H -0.4245 1.2381 0.2734 0.0804 1.0000 Uiso R .
H1141 H -0.2863 1.2205 0.2849 0.0790 1.0000 Uiso R .
H1091 H -0.4223 1.5136 0.2391 0.0704 1.0000 Uiso R .
H1081 H -0.3949 1.6536 0.2215 0.0655 1.0000 Uiso R .
H1071 H -0.2047 1.6958 0.2095 0.0690 1.0000 Uiso R .
H1061 H -0.0282 1.5841 0.2101 0.0555 1.0000 Uiso R .
H991 H -0.1155 1.4356 0.1450 0.0526 1.0000 Uiso R .
H981 H -0.0263 1.3348 0.0957 0.0493 1.0000 Uiso R .
H251 H 0.3777 1.3875 0.3636 0.0752 1.0000 Uiso R .
H241 H 0.3855 1.4164 0.4347 0.1006 1.0000 Uiso R .
H231 H 0.2793 1.3426 0.4897 0.0946 1.0000 Uiso R .
H221 H 0.1784 1.2308 0.4754 0.0859 1.0000 Uiso R .
H172 H -0.0510 1.0540 0.4192 0.0665 1.0000 Uiso R .
H171 H -0.0339 1.1089 0.3746 0.0679 1.0000 Uiso R .
O131 O 0.7897(8) 0.2230(5) 0.3575(3) 0.1123 1.0000 Uani D U
C132 C 0.8586(11) 0.2919(7) 0.3493(4) 0.1055 1.0000 Uani D U
C133 C 0.8426(12) 0.3368(8) 0.3916(4) 0.1180 1.0000 Uani D U
C134 C 0.7336(13) 0.3065(9) 0.4194(5) 0.1286 1.0000 Uani D U
C135 C 0.6893(12) 0.2496(10) 0.3890(5) 0.1323 1.0000 Uani D U
O136 O 0.2758(8) 0.4697(8) 0.1776(3) 0.1412 1.0000 Uani D U
C137 C 0.2994(17) 0.5282(12) 0.2063(6) 0.1757 1.0000 Uani D U
C138 C 0.354(2) 0.5825(15) 0.1683(6) 0.2038 1.0000 Uani D U
C139 C 0.286(2) 0.5710(13) 0.1295(8) 0.1987 1.0000 Uani D U
C140 C 0.2431(15) 0.4843(12) 0.1333(4) 0.1612 1.0000 Uani D U
H121 H 0.7926 0.5734 0.3538 0.1176 1.0000 Uiso R .
H122 H 0.7651 0.6701 0.3608 0.1176 1.0000 Uiso R .
H123 H 0.7228 0.6367 0.3208 0.1176 1.0000 Uiso R .
H131 H 0.6949 0.5398 0.4265 0.1268 1.0000 Uiso R .
H132 H 0.6615 0.6360 0.4342 0.1268 1.0000 Uiso R .
H133 H 0.5602 0.5772 0.4393 0.1268 1.0000 Uiso R .
H141 H 0.6246 0.4853 0.3605 0.1324 1.0000 Uiso R .
H142 H 0.4922 0.5252 0.3750 0.1324 1.0000 Uiso R .
H143 H 0.5510 0.5502 0.3292 0.1324 1.0000 Uiso R .
H561 H -0.3852 0.3903 0.0544 0.1444 1.0000 Uiso R .
H562 H -0.4259 0.4665 0.0825 0.1444 1.0000 Uiso R .
H563 H -0.3105 0.4019 0.0920 0.1444 1.0000 Uiso R .
H571 H -0.3820 0.4979 -0.0112 0.1449 1.0000 Uiso R .
H572 H -0.4195 0.5719 0.0184 0.1449 1.0000 Uiso R .
H573 H -0.3010 0.5700 -0.0127 0.1449 1.0000 Uiso R .
H581 H -0.2088 0.3878 0.0030 0.1185 1.0000 Uiso R .
H582 H -0.1290 0.4612 -0.0015 0.1185 1.0000 Uiso R .
H583 H -0.1269 0.3964 0.0390 0.1185 1.0000 Uiso R .
H841 H -0.5218 1.0109 0.4476 0.1199 1.0000 Uiso R .
H842 H -0.4399 1.0559 0.4119 0.1199 1.0000 Uiso R .
H843 H -0.4980 0.9777 0.4022 0.1199 1.0000 Uiso R .
H851 H -0.3442 0.9835 0.4954 0.1271 1.0000 Uiso R .
H852 H -0.2617 1.0274 0.4594 0.1271 1.0000 Uiso R .
H853 H -0.2204 0.9342 0.4778 0.1271 1.0000 Uiso R .
H861 H -0.4522 0.8639 0.4782 0.1059 1.0000 Uiso R .
H862 H -0.3265 0.8156 0.4619 0.1059 1.0000 Uiso R .
H863 H -0.4315 0.8345 0.4319 0.1059 1.0000 Uiso R .
H1261 H -0.4877 1.2193 -0.0661 0.1716 1.0000 Uiso R .
H1262 H -0.4718 1.2825 -0.0331 0.1716 1.0000 Uiso R .
H1263 H -0.5458 1.2072 -0.0191 0.1716 1.0000 Uiso R .
H1271 H -0.3812 1.0749 -0.0604 0.1865 1.0000 Uiso R .
H1272 H -0.4380 1.0631 -0.0131 0.1865 1.0000 Uiso R .
H1273 H -0.2975 1.0448 -0.0236 0.1865 1.0000 Uiso R .
H1281 H -0.2735 1.1919 -0.0850 0.1818 1.0000 Uiso R .
H1282 H -0.2541 1.2563 -0.0531 0.1818 1.0000 Uiso R .
H1283 H -0.1827 1.1643 -0.0502 0.1818 1.0000 Uiso R .
H1321 H 0.9421 0.2704 0.3422 0.1261 1.0000 Uiso R .
H1322 H 0.8295 0.3307 0.3263 0.1261 1.0000 Uiso R .
H1331 H 0.9135 0.3209 0.4067 0.1395 1.0000 Uiso R .
H1332 H 0.8295 0.3972 0.3855 0.1395 1.0000 Uiso R .
H1341 H 0.7564 0.2743 0.4452 0.1517 1.0000 Uiso R .
H1342 H 0.6736 0.3537 0.4262 0.1517 1.0000 Uiso R .
H1351 H 0.6619 0.2008 0.4051 0.1539 1.0000 Uiso R .
H1352 H 0.6241 0.2814 0.3745 0.1539 1.0000 Uiso R .
H1371 H 0.3572 0.5057 0.2262 0.2030 1.0000 Uiso R .
H1372 H 0.2281 0.5564 0.2212 0.2030 1.0000 Uiso R .
H1381 H 0.3370 0.6414 0.1734 0.2353 1.0000 Uiso R .
H1382 H 0.4401 0.5664 0.1637 0.2353 1.0000 Uiso R .
H1391 H 0.2208 0.6157 0.1248 0.2245 1.0000 Uiso R .
H1392 H 0.3446 0.5703 0.1051 0.2245 1.0000 Uiso R .
H1401 H 0.1576 0.4892 0.1313 0.1878 1.0000 Uiso R .
H1402 H 0.2846 0.4428 0.1149 0.1878 1.0000 Uiso R .
H1111 H -0.2062 1.3434 0.2251 0.0645 1.0000 Uiso R .
H201 H 0.1757 1.1605 0.3749 0.0582 1.0000 Uiso R .
H691 H 0.3345 0.9033 0.2560 0.0483 1.0000 Uiso R .
H411 H 0.0290 1.0888 0.1306 0.0512 1.0000 Uiso R .
H311 H -0.0254 1.1656 0.2487 0.0570 1.0000 Uiso R .
H312 H 0.0384 1.1069 0.2628 0.0570 1.0000 Uiso R .

loop_
_atom_site_aniso_label
_atom_site_aniso_U_11
_atom_site_aniso_U_22
_atom_site_aniso_U_33
_atom_site_aniso_U_23
_atom_site_aniso_U_13
_atom_site_aniso_U_12
I1 0.0664(3) 0.0476(2) 0.0396(2) 0.00257(18) 0.0013(2) -0.0047(2)
C2 0.052(4) 0.039(3) 0.044(4) 0.003(3) -0.001(3) -0.014(3)
N3 0.050(3) 0.045(3) 0.045(3) 0.003(2) -0.008(3) -0.011(3)
N4 0.054(3) 0.050(3) 0.045(3) 0.008(3) -0.008(3) -0.013(3)
N5 0.057(4) 0.046(3) 0.044(3) 0.004(2) -0.009(3) -0.016(3)
C6 0.047(4) 0.039(3) 0.038(3) 0.000(3) -0.003(3) -0.014(3)
C7 0.056(4) 0.045(4) 0.041(4) -0.003(3) -0.001(3) -0.012(3)
C8 0.060(4) 0.045(4) 0.048(4) 0.001(3) 0.002(3) -0.010(3)
C9 0.073(5) 0.062(5) 0.047(4) -0.005(4) 0.007(4) -0.010(4)
C10 0.071(4) 0.046(3) 0.043(4) -0.011(3) -0.003(3) -0.002(3)
C11 0.098(5) 0.052(4) 0.061(4) -0.010(4) -0.001(4) 0.009(4)
C12 0.089(5) 0.077(6) 0.109(7) -0.004(6) 0.010(5) 0.027(4)
C13 0.141(10) 0.092(8) 0.069(4) -0.002(4) -0.017(4) 0.048(7)
C14 0.136(9) 0.056(4) 0.133(9) -0.041(6) -0.007(7) 0.008(5)
C15 0.083(6) 0.041(4) 0.062(5) 0.003(3) 0.010(4) -0.006(4)
C16 0.064(5) 0.044(4) 0.061(5) 0.002(3) 0.003(4) -0.013(3)
C17 0.045(4) 0.047(4) 0.069(5) 0.009(3) -0.005(3) -0.006(3)
C18 0.061(4) 0.041(4) 0.039(4) 0.012(3) 0.001(3) 0.007(3)
O19 0.089(4) 0.060(3) 0.057(3) 0.001(3) 0.020(3) -0.010(3)
N20 0.061(4) 0.052(3) 0.029(3) -0.004(2) -0.001(2) -0.010(3)
C21 0.073(5) 0.044(4) 0.027(3) -0.008(3) -0.008(3) -0.004(3)
C22 0.104(7) 0.070(5) 0.027(3) -0.006(3) -0.007(4) -0.015(5)
C23 0.126(9) 0.077(6) 0.037(4) -0.016(4) -0.030(5) -0.016(6)
C24 0.126(9) 0.057(5) 0.065(6) -0.014(4) -0.034(6) -0.029(5)
C25 0.085(6) 0.059(5) 0.043(4) -0.012(3) -0.013(4) -0.017(4)
C26 0.061(4) 0.038(3) 0.031(3) -0.006(2) -0.016(3) -0.004(3)
C27 0.050(4) 0.034(3) 0.026(3) -0.004(2) -0.005(2) -0.007(3)
C28 0.053(4) 0.032(3) 0.027(3) -0.003(2) -0.002(3) -0.002(3)
N29 0.052(3) 0.027(2) 0.026(2) -0.0031(18) -0.003(2) 0.003(2)
Zn30 0.0381(4) 0.0269(4) 0.0234(3) -0.0027(3) -0.0005(3) 0.0004(3)
O31 0.047(3) 0.037(2) 0.051(3) -0.001(2) 0.012(2) -0.0028(19)
N32 0.044(3) 0.026(2) 0.022(2) -0.0020(17) 0.0008(19) -0.002(2)
C33 0.041(3) 0.032(3) 0.022(3) -0.003(2) 0.001(2) -0.002(2)
C34 0.041(3) 0.034(3) 0.028(3) -0.006(2) 0.004(2) 0.001(2)
C35 0.045(3) 0.031(3) 0.025(3) -0.005(2) 0.000(2) 0.002(2)
C36 0.047(4) 0.039(3) 0.032(3) -0.005(2) 0.003(3) -0.004(3)
C37 0.063(4) 0.049(4) 0.029(3) 0.003(3) 0.008(3) -0.002(3)
C38 0.054(4) 0.054(4) 0.023(3) -0.006(3) -0.002(3) 0.003(3)
C39 0.044(3) 0.046(3) 0.028(3) -0.009(3) 0.001(2) 0.000(3)
C40 0.041(3) 0.038(3) 0.024(3) -0.005(2) 0.005(2) -0.001(2)
N41 0.058(3) 0.045(3) 0.025(2) -0.006(2) 0.002(2) -0.014(3)
C42 0.048(4) 0.040(3) 0.031(3) -0.004(3) 0.007(3) -0.005(3)
O43 0.110(5) 0.061(3) 0.037(3) -0.018(2) 0.020(3) -0.036(3)
C44 0.053(4) 0.054(4) 0.033(3) -0.004(3) 0.007(3) -0.011(3)
N45 0.044(3) 0.054(3) 0.035(3) 0.002(2) -0.003(2) -0.011(3)
N46 0.053(4) 0.053(4) 0.064(4) 0.010(3) -0.017(3) -0.023(3)
N47 0.053(4) 0.050(3) 0.066(4) 0.012(3) -0.025(3) -0.021(3)
C48 0.044(3) 0.057(4) 0.034(3) 0.017(3) -0.015(3) -0.026(3)
C49 0.041(3) 0.056(4) 0.027(3) 0.007(3) 0.004(2) -0.012(3)
I50 0.0462(3) 0.0919(4) 0.0568(3) -0.0170(3) -0.0029(2) 0.0141(3)
C51 0.060(4) 0.045(4) 0.047(4) 0.017(3) -0.021(3) -0.023(3)
C52 0.065(5) 0.048(4) 0.070(5) 0.023(4) -0.034(4) -0.020(4)
C53 0.075(5) 0.040(4) 0.082(6) 0.012(4) -0.036(5) -0.017(4)
C54 0.077(6) 0.053(4) 0.073(5) 0.028(3) -0.042(4) -0.028(4)
C55 0.102(6) 0.055(5) 0.103(7) 0.013(3) -0.050(4) -0.034(3)
C56 0.125(9) 0.075(7) 0.170(10) 0.000(6) -0.014(7) -0.060(6)
C57 0.177(11) 0.074(6) 0.143(9) -0.009(5) -0.116(9) -0.017(6)
C58 0.117(7) 0.081(6) 0.104(8) -0.003(5) -0.043(5) -0.032(4)
C59 0.072(6) 0.080(6) 0.065(5) 0.021(5) -0.027(4) -0.045(5)
C60 0.059(4) 0.078(5) 0.047(4) 0.015(4) -0.017(3) -0.037(4)
C61 0.035(3) 0.033(3) 0.022(3) -0.004(2) 0.001(2) -0.003(2)
N62 0.033(2) 0.030(2) 0.027(2) -0.0020(18) 0.0000(18) -0.0048(19)
C63 0.034(3) 0.031(3) 0.026(3) -0.002(2) 0.005(2) -0.002(2)
C64 0.033(3) 0.037(3) 0.031(3) -0.008(2) 0.006(2) 0.002(2)
C65 0.047(3) 0.033(3) 0.025(3) -0.003(2) 0.004(2) 0.001(3)
C66 0.033(3) 0.032(3) 0.028(3) -0.001(2) 0.001(2) -0.005(2)
C67 0.032(3) 0.033(3) 0.028(3) -0.001(2) 0.001(2) -0.001(2)
C68 0.032(3) 0.034(3) 0.040(3) -0.007(2) 0.000(2) -0.004(2)
N69 0.028(2) 0.037(3) 0.052(3) -0.011(2) -0.003(2) 0.001(2)
C70 0.039(3) 0.040(3) 0.050(4) -0.009(3) -0.002(3) 0.000(3)
O71 0.038(3) 0.069(3) 0.075(4) -0.037(3) -0.009(2) 0.005(2)
C72 0.038(4) 0.068(5) 0.068(5) -0.035(4) -0.003(3) -0.004(3)
N73 0.033(3) 0.055(3) 0.058(4) -0.021(3) -0.004(2) -0.007(2)
N74 0.043(3) 0.051(3) 0.054(3) -0.017(3) -0.003(3) 0.000(3)
N75 0.045(3) 0.050(3) 0.044(3) -0.009(3) -0.002(2) 0.000(3)
C76 0.035(3) 0.047(4) 0.051(4) -0.012(3) -0.011(3) -0.002(3)
C77 0.047(4) 0.039(4) 0.063(4) -0.015(3) -0.010(3) -0.006(3)
I78 0.1238(6) 0.0460(3) 0.0979(5) -0.0167(3) 0.0062(4) -0.0022(3)
C79 0.039(3) 0.051(4) 0.046(4) -0.008(3) -0.009(3) -0.004(3)
C80 0.063(5) 0.067(5) 0.071(6) 0.007(4) 0.006(4) 0.008(4)
C81 0.093(7) 0.074(6) 0.065(6) 0.019(5) 0.010(5) 0.007(5)
C82 0.054(4) 0.067(5) 0.043(3) -0.004(3) -0.001(3) 0.001(3)
C83 0.068(5) 0.094(5) 0.042(4) 0.002(3) 0.008(3) -0.005(3)
C84 0.072(5) 0.127(8) 0.079(6) 0.023(6) 0.035(4) 0.021(5)
C85 0.094(7) 0.166(11) 0.069(5) -0.056(7) 0.025(4) -0.030(7)
C86 0.089(7) 0.108(6) 0.064(6) 0.017(5) 0.008(5) -0.019(5)
C87 0.060(4) 0.060(4) 0.039(4) -0.009(3) 0.000(3) 0.004(4)
C88 0.060(4) 0.053(4) 0.039(4) -0.007(3) 0.000(3) -0.003(3)
C89 0.040(3) 0.033(3) 0.059(4) -0.012(3) -0.010(3) 0.002(3)
C90 0.035(3) 0.047(4) 0.054(4) -0.012(3) -0.001(3) 0.006(3)
C91 0.034(3) 0.056(4) 0.041(3) -0.008(3) 0.003(3) -0.009(3)
C92 0.033(3) 0.042(3) 0.040(3) -0.002(3) 0.002(2) -0.005(3)
C93 0.030(3) 0.027(3) 0.031(3) 0.001(2) -0.005(2) 0.000(2)
N94 0.042(3) 0.031(2) 0.026(2) -0.0054(19) -0.003(2) -0.002(2)
C95 0.040(3) 0.033(3) 0.032(3) -0.004(2) -0.002(2) -0.005(2)
C96 0.041(3) 0.045(3) 0.028(3) -0.001(2) -0.009(2) -0.006(3)
C97 0.039(3) 0.034(3) 0.036(3) 0.001(2) -0.005(2) -0.002(2)
C98 0.049(4) 0.043(3) 0.026(3) -0.003(2) -0.006(3) 0.003(3)
C99 0.051(4) 0.029(3) 0.034(3) 0.001(2) -0.010(3) 0.001(3)
C100 0.044(3) 0.027(3) 0.026(3) -0.002(2) -0.002(2) 0.000(2)
C101 0.046(3) 0.027(3) 0.026(3) -0.001(2) 0.002(2) 0.003(2)
C102 0.052(4) 0.027(3) 0.028(3) -0.005(2) 0.003(3) 0.000(2)
C103 0.064(4) 0.033(3) 0.043(4) -0.013(3) -0.007(3) 0.007(3)
C104 0.063(4) 0.042(3) 0.032(3) -0.009(3) -0.009(3) 0.007(3)
C105 0.052(4) 0.026(3) 0.027(3) -0.002(2) -0.003(2) 0.004(2)
C106 0.057(4) 0.031(3) 0.036(3) -0.005(2) 0.005(3) 0.002(3)
C107 0.078(5) 0.026(3) 0.040(4) -0.002(3) 0.000(3) 0.006(3)
C108 0.063(5) 0.045(4) 0.052(4) -0.010(3) -0.005(3) 0.009(3)
C109 0.055(4) 0.040(4) 0.069(5) -0.021(3) -0.004(4) 0.000(3)
C110 0.055(4) 0.034(3) 0.047(4) -0.010(3) 0.002(3) 0.001(3)
N111 0.053(3) 0.032(3) 0.073(4) -0.014(3) 0.014(3) -0.008(2)
C112 0.064(5) 0.054(4) 0.054(4) -0.018(3) 0.012(4) -0.013(4)
O113 0.084(4) 0.059(3) 0.068(4) -0.020(3) 0.028(3) -0.012(3)
C114 0.082(6) 0.051(4) 0.052(4) -0.009(3) 0.014(4) -0.020(4)
N115 0.060(4) 0.034(3) 0.057(4) -0.009(3) 0.014(3) -0.007(3)
N116 0.058(4) 0.042(3) 0.054(4) -0.007(3) 0.002(3) -0.014(3)
N117 0.054(3) 0.038(3) 0.052(3) -0.007(2) 0.000(3) -0.010(3)
C118 0.050(4) 0.032(3) 0.063(4) -0.007(3) 0.005(3) -0.010(3)
C119 0.050(4) 0.030(3) 0.061(4) -0.001(3) 0.006(3) -0.006(3)
I120 0.0562(3) 0.0473(3) 0.0759(3) -0.0048(2) 0.0181(2) -0.0048(2)
C121 0.052(4) 0.034(3) 0.062(4) -0.009(3) 0.006(3) -0.010(3)
C122 0.034(3) 0.048(4) 0.059(4) -0.005(3) -0.003(3) -0.002(3)
C123 0.038(4) 0.069(5) 0.061(5) -0.014(4) 0.001(3) 0.001(3)
C124 0.048(4) 0.045(4) 0.072(4) -0.012(3) -0.011(3) 0.003(3)
C125 0.062(5) 0.095(6) 0.081(6) -0.039(5) -0.022(4) 0.017(4)
C126 0.115(7) 0.206(12) 0.126(9) -0.084(10) -0.076(7) 0.082(9)
C127 0.259(18) 0.109(6) 0.119(11) -0.066(8) -0.047(11) -0.005(7)
C128 0.123(8) 0.295(18) 0.063(5) -0.026(10) -0.013(6) -0.060(11)
C129 0.041(4) 0.063(5) 0.091(6) -0.021(4) -0.010(4) -0.011(4)
C130 0.044(4) 0.057(5) 0.080(6) -0.011(4) 0.002(4) -0.020(3)
O131 0.100(5) 0.096(5) 0.134(6) 0.010(4) -0.007(4) -0.009(4)
C132 0.098(7) 0.116(7) 0.100(6) 0.029(5) -0.026(5) -0.021(5)
C133 0.123(8) 0.096(7) 0.128(8) 0.009(6) -0.015(6) -0.005(6)
C134 0.128(9) 0.116(9) 0.128(8) 0.009(6) 0.001(6) 0.003(7)
C135 0.109(8) 0.146(10) 0.135(9) 0.008(6) 0.007(6) -0.023(6)
O136 0.083(5) 0.196(9) 0.120(6) 0.003(6) 0.011(5) 0.034(6)
C137 0.135(11) 0.195(13) 0.174(9) -0.035(8) 0.025(9) 0.032(9)
C138 0.187(14) 0.213(13) 0.202(14) 0.004(11) -0.015(10) -0.011(9)
C139 0.155(12) 0.207(12) 0.219(12) 0.054(9) -0.040(10) -0.008(10)
C140 0.109(9) 0.205(12) 0.149(8) 0.065(8) -0.033(8) 0.003(9)

loop_
_atom_type_symbol
_atom_type_scat_dispersion_real
_atom_type_scat_dispersion_imag
_atom_type_scat_Cromer_Mann_a1
_atom_type_scat_Cromer_Mann_b1
_atom_type_scat_Cromer_Mann_a2
_atom_type_scat_Cromer_Mann_b2
_atom_type_scat_Cromer_Mann_a3
_atom_type_scat_Cromer_Mann_b3
_atom_type_scat_Cromer_Mann_a4
_atom_type_scat_Cromer_Mann_b4
_atom_type_scat_Cromer_Mann_c
_atom_type_scat_source
C 0.0181 0.0091 2.3100 20.8439 1.0200 10.2075 1.5886 0.5687 0.8650 51.6512 0.2156 'International Tables Vol C 4.2.6.8 and 6.1.1.4'
H 0.0000 0.0000 0.4930 10.5109 0.3229 26.1257 0.1402 3.1424 0.0408 57.7998 0.0030 'International Tables Vol C 4.2.6.8 and 6.1.1.4'
N 0.0311 0.0180 12.2126 0.0057 3.1322 9.8933 2.0125 28.9975 1.1663 0.5826 -11.5290 'International Tables Vol C 4.2.6.8 and 6.1.1.4'
O 0.0492 0.0322 3.0485 13.2771 2.2868 5.7011 1.5463 0.3239 0.8670 32.9089 0.2508 'International Tables Vol C 4.2.6.8 and 6.1.1.4'
Zn -1.5491 0.6778 14.0743 3.2655 7.0318 0.2333 5.1652 10.3163 2.4100 58.7097 1.3041 'International Tables Vol C 4.2.6.8 and 6.1.1.4'
I -0.3257 6.8362 20.1472 4.3470 18.9949 0.3814 7.5138 27.7660 2.2735 66.8776 4.0712 'International Tables Vol C 4.2.6.8 and 6.1.1.4'

loop_
_geom_angle_atom_site_label_1
_geom_angle_atom_site_label_2
_geom_angle_atom_site_label_3
_geom_angle
_geom_angle_publ_flag
I1 C2 N3 121.8(5) yes
I1 C2 C6 132.5(5) yes
N3 C2 C6 105.7(6) yes
C2 N3 N4 110.1(6) yes
C2 N3 C17 129.6(6) yes
N4 N3 C17 120.3(6) yes
N3 N4 N5 107.6(5) yes
N4 N5 C6 109.3(6) yes
C2 C6 N5 107.3(6) yes
C2 C6 C7 131.0(6) yes
N5 C6 C7 121.6(6) yes
C6 C7 C8 120.4(6) yes
C6 C7 C16 122.9(7) yes
C8 C7 C16 116.7(7) yes
C7 C8 C9 122.1(7) yes
C7 C8 H81 115.8 no
C9 C8 H81 122.1 no
C8 C9 C10 121.2(8) yes
C8 C9 H91 121.7 no
C10 C9 H91 117.1 no
C9 C10 C11 123.0(8) yes
C9 C10 C15 116.6(7) yes
C11 C10 C15 120.5(7) yes
C10 C11 C12 112.5(8) yes
C10 C11 C13 108.3(7) yes
C12 C11 C13 108.6(10) yes
C10 C11 C14 108.5(9) yes
C12 C11 C14 108.6(9) yes
C13 C11 C14 110.4(10) yes
C11 C12 H121 109.8 no
C11 C12 H122 109.4 no
H121 C12 H122 109.5 no
C11 C12 H123 109.2 no
H121 C12 H123 109.5 no
H122 C12 H123 109.5 no
C11 C13 H131 109.6 no
C11 C13 H132 109.7 no
H131 C13 H132 109.5 no
C11 C13 H133 109.1 no
H131 C13 H133 109.5 no
H132 C13 H133 109.5 no
C11 C14 H141 110.3 no
C11 C14 H142 108.7 no
H141 C14 H142 109.5 no
C11 C14 H143 109.4 no
H141 C14 H143 109.5 no
H142 C14 H143 109.5 no
C10 C15 C16 122.1(7) yes
C10 C15 H151 118.3 no
C16 C15 H151 119.7 no
C7 C16 C15 121.3(8) yes
C7 C16 H161 117.6 no
C15 C16 H161 121.2 no
N3 C17 C18 114.3(6) yes
N3 C17 H172 110.5 no
C18 C17 H172 108.8 no
N3 C17 H171 102.7 no
C18 C17 H171 110.6 no
H172 C17 H171 109.9 no
C17 C18 O19 121.2(7) yes
C17 C18 N20 114.8(6) yes
O19 C18 N20 123.9(8) yes
C18 N20 C21 129.9(6) yes
C18 N20 H201 114.9 no
C21 N20 H201 115.2 no
N20 C21 C22 121.8(7) yes
N20 C21 C26 117.9(5) yes
C22 C21 C26 120.3(7) yes
C21 C22 C23 118.7(8) yes
C21 C22 H221 119.1 no
C23 C22 H221 122.1 no
C22 C23 C24 121.8(7) yes
C22 C23 H231 119.1 no
C24 C23 H231 119.0 no
C23 C24 C25 119.4(8) yes
C23 C24 H241 120.3 no
C25 C24 H241 120.3 no
C24 C25 C26 120.5(8) yes
C24 C25 H251 121.2 no
C26 C25 H251 118.3 no
C25 C26 C21 119.2(6) yes
C25 C26 C27 121.2(6) yes
C21 C26 C27 119.6(6) yes
C26 C27 C28 115.9(5) yes
C26 C27 C95 118.6(5) yes
C28 C27 C95 125.4(5) yes
C27 C28 N29 124.7(5) yes
C27 C28 C104 125.2(5) yes
N29 C28 C104 110.0(5) yes
C28 N29 Zn30 126.6(4) yes
C28 N29 C102 106.2(5) yes
Zn30 N29 C102 126.0(4) yes
N29 Zn30 O31 95.45(19) yes
N29 Zn30 N32 88.81(19) yes
O31 Zn30 N32 96.24(19) yes
N29 Zn30 N62 165.3(2) yes
O31 Zn30 N62 99.20(18) yes
N32 Zn30 N62 89.09(18) yes
N29 Zn30 N94 89.17(19) yes
O31 Zn30 N94 99.53(19) yes
N32 Zn30 N94 164.2(2) yes
N62 Zn30 N94 88.91(18) yes
Zn30 O31 H311 116.5 no
Zn30 O31 H312 124.9 no
H311 O31 H312 86.2 no
Zn30 N32 C33 127.0(4) yes
Zn30 N32 C100 126.3(4) yes
C33 N32 C100 106.2(5) yes
N32 C33 C34 125.2(5) yes
N32 C33 C98 109.6(5) yes
C34 C33 C98 125.1(5) yes
C33 C34 C35 116.5(5) yes
C33 C34 C61 125.6(5) yes
C35 C34 C61 117.8(5) yes
C34 C35 C36 120.4(5) yes
C34 C35 C40 121.5(5) yes
C36 C35 C40 118.1(5) yes
C35 C36 C37 121.3(6) yes
C35 C36 H361 119.5 no
C37 C36 H361 119.1 no
C36 C37 C38 120.0(6) yes
C36 C37 H371 121.4 no
C38 C37 H371 118.6 no
C37 C38 C39 120.5(6) yes
C37 C38 H381 119.9 no
C39 C38 H381 119.7 no
C38 C39 C40 119.6(6) yes
C38 C39 H391 120.7 no
C40 C39 H391 119.7 no
C35 C40 C39 120.5(6) yes
C35 C40 N41 117.3(5) yes
C39 C40 N41 122.1(6) yes
C40 N41 C42 128.5(5) yes
C40 N41 H411 115.8 no
C42 N41 H411 115.7 no
N41 C42 O43 125.0(6) yes
N41 C42 C44 112.4(5) yes
O43 C42 C44 122.7(6) yes
C42 C44 N45 108.9(5) yes
C42 C44 H441 112.5 no
N45 C44 H441 109.4 no
C42 C44 H442 107.5 no
N45 C44 H442 104.2 no
H441 C44 H442 113.9 no
C44 N45 N46 118.7(6) yes
C44 N45 C49 128.7(6) yes
N46 N45 C49 111.2(6) yes
N45 N46 N47 106.9(5) yes
N46 N47 C48 108.8(6) yes
N47 C48 C49 107.9(6) yes
N47 C48 C51 121.1(7) yes
C49 C48 C51 130.9(6) yes
C48 C49 N45 105.2(6) yes
C48 C49 I50 133.3(5) yes
N45 C49 I50 121.5(5) yes
C48 C51 C52 118.9(7) yes
C48 C51 C60 122.9(8) yes
C52 C51 C60 118.2(7) yes
C51 C52 C53 121.8(8) yes
C51 C52 H521 118.4 no
C53 C52 H521 119.8 no
C52 C53 C54 120.2(9) yes
C52 C53 H531 120.7 no
C54 C53 H531 119.0 no
C53 C54 C55 121.8(10) yes
C53 C54 C59 116.9(8) yes
C55 C54 C59 121.3(8) yes
C54 C55 C56 110.2(10) yes
C54 C55 C57 107.0(7) yes
C56 C55 C57 111.6(11) yes
C54 C55 C58 113.4(9) yes
C56 C55 C58 108.0(9) yes
C57 C55 C58 106.7(11) yes
C55 C56 H561 110.4 no
C55 C56 H562 108.7 no
H561 C56 H562 109.5 no
C55 C56 H563 109.3 no
H561 C56 H563 109.5 no
H562 C56 H563 109.5 no
C55 C57 H571 110.2 no
C55 C57 H572 108.7 no
H571 C57 H572 109.5 no
C55 C57 H573 109.4 no
H571 C57 H573 109.5 no
H572 C57 H573 109.5 no
C55 C58 H581 110.1 no
C55 C58 H582 108.8 no
H581 C58 H582 109.5 no
C55 C58 H583 109.5 no
H581 C58 H583 109.5 no
H582 C58 H583 109.5 no
C54 C59 C60 122.9(8) yes
C54 C59 H591 120.6 no
C60 C59 H591 116.5 no
C51 C60 C59 119.7(9) yes
C51 C60 H601 119.7 no
C59 C60 H601 120.6 no
C34 C61 N62 125.6(5) yes
C34 C61 C65 124.3(5) yes
N62 C61 C65 110.1(5) yes
C61 N62 Zn30 126.8(4) yes
C61 N62 C63 106.9(5) yes
Zn30 N62 C63 126.3(4) yes
N62 C63 C64 109.0(5) yes
N62 C63 C66 126.4(5) yes
C64 C63 C66 124.5(5) yes
C63 C64 C65 106.9(5) yes
C63 C64 H641 126.6 no
C65 C64 H641 126.5 no
C61 C65 C64 107.0(5) yes
C61 C65 H651 128.4 no
C64 C65 H651 124.6 no
C63 C66 C67 118.6(5) yes
C63 C66 C93 124.5(5) yes
C67 C66 C93 116.7(5) yes
C66 C67 C68 123.6(5) yes
C66 C67 C92 118.8(5) yes
C68 C67 C92 117.6(5) yes
C67 C68 N69 119.7(5) yes
C67 C68 C89 120.6(6) yes
N69 C68 C89 119.7(5) yes
C68 N69 C70 122.5(5) yes
C68 N69 H691 118.8 no
C70 N69 H691 118.8 no
N69 C70 O71 125.3(6) yes
N69 C70 C72 117.6(6) yes
O71 C70 C72 117.0(6) yes
C70 C72 N73 115.4(6) yes
C70 C72 H721 107.3 no
N73 C72 H721 110.5 no
C70 C72 H722 107.4 no
N73 C72 H722 107.8 no
H721 C72 H722 108.2 no
C72 N73 N74 119.3(6) yes
C72 N73 C77 130.4(7) yes
N74 N73 C77 110.2(6) yes
N73 N74 N75 107.4(6) yes
N74 N75 C76 109.7(6) yes
N75 C76 C77 106.9(6) yes
N75 C76 C79 120.1(6) yes
C77 C76 C79 133.0(7) yes
C76 C77 N73 105.7(6) yes
C76 C77 I78 132.8(6) yes
N73 C77 I78 121.3(5) yes
C76 C79 C80 123.0(7) yes
C76 C79 C88 119.1(6) yes
C80 C79 C88 117.9(7) yes
C79 C80 C81 120.8(8) yes
C79 C80 H801 119.2 no
C81 C80 H801 120.0 no
C80 C81 C82 122.1(8) yes
C80 C81 H811 120.2 no
C82 C81 H811 117.7 no
C81 C82 C83 122.1(8) yes
C81 C82 C87 116.6(7) yes
C83 C82 C87 121.1(7) yes
C82 C83 C84 110.1(7) yes
C82 C83 C85 108.0(8) yes
C84 C83 C85 112.4(10) yes
C82 C83 C86 110.0(8) yes
C84 C83 C86 106.2(9) yes
C85 C83 C86 110.1(9) yes
C83 C84 H841 110.7 no
C83 C84 H842 109.3 no
H841 C84 H842 109.5 no
C83 C84 H843 108.4 no
H841 C84 H843 109.5 no
H842 C84 H843 109.5 no
C83 C85 H851 110.3 no
C83 C85 H852 109.1 no
H851 C85 H852 109.5 no
C83 C85 H853 109.0 no
H851 C85 H853 109.5 no
H852 C85 H853 109.5 no
C83 C86 H861 109.9 no
C83 C86 H862 109.1 no
H861 C86 H862 109.5 no
C83 C86 H863 109.5 no
H861 C86 H863 109.5 no
H862 C86 H863 109.5 no
C82 C87 C88 121.2(7) yes
C82 C87 H871 119.6 no
C88 C87 H871 119.2 no
C79 C88 C87 121.3(7) yes
C79 C88 H881 121.6 no
C87 C88 H881 117.1 no
C68 C89 C90 120.4(6) yes
C68 C89 H891 120.9 no
C90 C89 H891 118.7 no
C89 C90 C91 119.4(6) yes
C89 C90 H901 120.3 no
C91 C90 H901 120.2 no
C90 C91 C92 119.8(6) yes
C90 C91 H911 122.4 no
C92 C91 H911 117.7 no
C67 C92 C91 122.1(6) yes
C67 C92 H921 121.9 no
C91 C92 H921 116.0 no
C66 C93 N94 126.3(5) yes
C66 C93 C97 124.7(5) yes
N94 C93 C97 109.0(5) yes
C93 N94 Zn30 126.6(4) yes
C93 N94 C95 107.3(5) yes
Zn30 N94 C95 125.6(4) yes
C27 C95 N94 126.6(6) yes
C27 C95 C96 123.9(5) yes
N94 C95 C96 109.5(5) yes
C95 C96 C97 107.0(5) yes
C95 C96 H961 130.1 no
C97 C96 H961 122.9 no
C93 C97 C96 107.2(5) yes
C93 C97 H971 129.5 no
C96 C97 H971 123.2 no
C33 C98 C99 107.4(5) yes
C33 C98 H981 131.4 no
C99 C98 H981 121.3 no
C98 C99 C100 107.2(5) yes
C98 C99 H991 126.7 no
C100 C99 H991 126.1 no
C99 C100 N32 109.6(5) yes
C99 C100 C101 125.0(5) yes
N32 C100 C101 125.4(5) yes
C100 C101 C102 125.8(5) yes
C100 C101 C105 116.6(5) yes
C102 C101 C105 117.5(5) yes
C101 C102 N29 125.1(5) yes
C101 C102 C103 125.3(6) yes
N29 C102 C103 109.7(5) yes
C102 C103 C104 108.0(6) yes
C102 C103 H1031 124.8 no
C104 C103 H1031 127.2 no
C28 C104 C103 106.1(6) yes
C28 C104 H1041 123.9 no
C103 C104 H1041 129.9 no
C101 C105 C106 123.3(6) yes
C101 C105 C110 118.7(5) yes
C106 C105 C110 118.0(6) yes
C105 C106 C107 120.2(7) yes
C105 C106 H1061 115.8 no
C107 C106 H1061 124.0 no
C106 C107 C108 120.0(6) yes
C106 C107 H1071 121.4 no
C108 C107 H1071 118.7 no
C107 C108 C109 120.6(7) yes
C107 C108 H1081 120.5 no
C109 C108 H1081 118.8 no
C108 C109 C110 119.3(7) yes
C108 C109 H1091 121.7 no
C110 C109 H1091 119.0 no
C105 C110 C109 121.9(6) yes
C105 C110 N111 118.2(6) yes
C109 C110 N111 119.9(7) yes
C110 N111 C112 127.8(6) yes
C110 N111 H1111 116.0 no
C112 N111 H1111 116.2 no
N111 C112 O113 126.0(7) yes
N111 C112 C114 114.3(6) yes
O113 C112 C114 119.7(7) yes
C112 C114 N115 112.9(6) yes
C112 C114 H1142 105.8 no
N115 C114 H1142 110.4 no
C112 C114 H1141 106.9 no
N115 C114 H1141 110.6 no
H1142 C114 H1141 110.0 no
C114 N115 N116 121.3(7) yes
C114 N115 C119 127.7(7) yes
N116 N115 C119 111.0(6) yes
N115 N116 N117 106.7(6) yes
N116 N117 C118 109.3(6) yes
N117 C118 C119 108.0(7) yes
N117 C118 C121 122.0(6) yes
C119 C118 C121 130.0(7) yes
C118 C119 N115 105.0(6) yes
C118 C119 I120 131.5(6) yes
N115 C119 I120 122.5(5) yes
C118 C121 C122 120.9(7) yes
C118 C121 C130 121.6(7) yes
C122 C121 C130 117.5(7) yes
C121 C122 C123 121.2(7) yes
C121 C122 H1221 121.0 no
C123 C122 H1221 117.7 no
C122 C123 C124 121.7(7) yes
C122 C123 H1231 119.9 no
C124 C123 H1231 118.4 no
C123 C124 C125 120.6(8) yes
C123 C124 C129 117.3(8) yes
C125 C124 C129 122.2(7) yes
C124 C125 C126 110.3(8) yes
C124 C125 C127 109.7(10) yes
C126 C125 C127 109.0(12) yes
C124 C125 C128 113.6(9) yes
C126 C125 C128 107.6(13) yes
C127 C125 C128 106.5(12) yes
C125 C126 H1261 109.7 no
C125 C126 H1262 108.5 no
H1261 C126 H1262 109.5 no
C125 C126 H1263 110.2 no
H1261 C126 H1263 109.5 no
H1262 C126 H1263 109.5 no
C125 C127 H1271 110.3 no
C125 C127 H1272 107.9 no
H1271 C127 H1272 109.5 no
C125 C127 H1273 110.1 no
H1271 C127 H1273 109.5 no
H1272 C127 H1273 109.5 no
C125 C128 H1281 110.0 no
C125 C128 H1282 107.5 no
H1281 C128 H1282 109.5 no
C125 C128 H1283 110.8 no
H1281 C128 H1283 109.5 no
H1282 C128 H1283 109.5 no
C124 C129 C130 121.4(7) yes
C124 C129 H1291 117.9 no
C130 C129 H1291 120.7 no
C121 C130 C129 120.8(7) yes
C121 C130 H1301 119.5 no
C129 C130 H1301 119.6 no
C132 O131 C135 106.3(10) yes
O131 C132 C133 105.7(10) yes
O131 C132 H1321 109.6 no
C133 C132 H1321 110.7 no
O131 C132 H1322 111.0 no
C133 C132 H1322 110.4 no
H1321 C132 H1322 109.5 no
C132 C133 C134 107.8(11) yes
C132 C133 H1331 109.9 no
C134 C133 H1331 108.8 no
C132 C133 H1332 110.3 no
C134 C133 H1332 110.5 no
H1331 C133 H1332 109.5 no
C133 C134 C135 100.9(11) yes
C133 C134 H1341 112.4 no
C135 C134 H1341 111.0 no
C133 C134 H1342 110.7 no
C135 C134 H1342 112.1 no
H1341 C134 H1342 109.5 no
C134 C135 O131 108.8(11) yes
C134 C135 H1351 110.0 no
O131 C135 H1351 110.1 no
C134 C135 H1352 109.4 no
O131 C135 H1352 109.0 no
H1351 C135 H1352 109.5 no
C137 O136 C140 130.7(15) yes
O136 C137 C138 90.0(15) yes
O136 C137 H1371 115.4 no
C138 C137 H1371 112.4 no
O136 C137 H1372 114.3 no
C138 C137 H1372 114.3 no
H1371 C137 H1372 109.5 no
C137 C138 C139 106.0(18) yes
C137 C138 H1381 110.0 no
C139 C138 H1381 107.0 no
C137 C138 H1382 111.1 no
C139 C138 H1382 113.1 no
H1381 C138 H1382 109.5 no
C138 C139 C140 111.8(17) yes
C138 C139 H1391 112.7 no
C140 C139 H1391 110.9 no
C138 C139 H1392 106.9 no
C140 C139 H1392 104.7 no
H1391 C139 H1392 109.5 no
C139 C140 O136 89.5(13) yes
C139 C140 H1401 111.8 no
O136 C140 H1401 113.1 no
C139 C140 H1402 118.0 no
O136 C140 H1402 113.9 no
H1401 C140 H1402 109.5 no

loop_
_geom_bond_atom_site_label_1
_geom_bond_atom_site_label_2
_geom_bond_distance
_geom_bond_publ_flag
I1 C2 2.084(7) yes
C2 N3 1.341(9) yes
C2 C6 1.381(10) yes
N3 N4 1.348(8) yes
N3 C17 1.472(9) yes
N4 N5 1.315(9) yes
N5 C6 1.355(8) yes
C6 C7 1.463(10) yes
C7 C8 1.403(10) yes
C7 C16 1.393(10) yes
C8 C9 1.369(11) yes
C8 H81 0.949 no
C9 C10 1.400(11) yes
C9 H91 0.947 no
C10 C11 1.533(11) yes
C10 C15 1.401(12) yes
C11 C12 1.529(15) yes
C11 C13 1.533(13) yes
C11 C14 1.528(14) yes
C12 H121 0.950 no
C12 H122 0.950 no
C12 H123 0.950 no
C13 H131 0.950 no
C13 H132 0.950 no
C13 H133 0.950 no
C14 H141 0.950 no
C14 H142 0.950 no
C14 H143 0.950 no
C15 C16 1.375(11) yes
C15 H151 0.935 no
C16 H161 0.939 no
C17 C18 1.505(11) yes
C17 H172 0.971 no
C17 H171 0.960 no
C18 O19 1.209(9) yes
C18 N20 1.347(9) yes
N20 C21 1.415(9) yes
N20 H201 0.900 no
C21 C22 1.400(9) yes
C21 C26 1.396(10) yes
C22 C23 1.384(13) yes
C22 H221 0.931 no
C23 C24 1.378(14) yes
C23 H231 0.938 no
C24 C25 1.383(11) yes
C24 H241 0.929 no
C25 C26 1.397(10) yes
C25 H251 0.932 no
C26 C27 1.489(8) yes
C27 C28 1.407(9) yes
C27 C95 1.406(8) yes
C28 N29 1.366(8) yes
C28 C104 1.468(9) yes
N29 Zn30 2.070(5) yes
N29 C102 1.378(8) yes
Zn30 O31 2.162(5) yes
Zn30 N32 2.045(5) yes
Zn30 N62 2.070(5) yes
Zn30 N94 2.058(5) yes
O31 H311 0.850 no
O31 H312 0.850 no
N32 C33 1.366(7) yes
N32 C100 1.381(7) yes
C33 C34 1.416(8) yes
C33 C98 1.447(8) yes
C34 C35 1.496(8) yes
C34 C61 1.393(8) yes
C35 C36 1.397(8) yes
C35 C40 1.408(9) yes
C36 C37 1.377(9) yes
C36 H361 0.908 no
C37 C38 1.387(10) yes
C37 H371 0.926 no
C38 C39 1.384(9) yes
C38 H381 0.930 no
C39 C40 1.400(8) yes
C39 H391 0.910 no
C40 N41 1.415(8) yes
N41 C42 1.344(8) yes
N41 H411 0.900 no
C42 O43 1.216(8) yes
C42 C44 1.527(8) yes
C44 N45 1.446(9) yes
C44 H441 0.943 no
C44 H442 0.971 no
N45 N46 1.343(8) yes
N45 C49 1.334(9) yes
N46 N47 1.306(9) yes
N47 C48 1.371(8) yes
C48 C49 1.357(10) yes
C48 C51 1.483(9) yes
C49 I50 2.063(7) yes
C51 C52 1.389(12) yes
C51 C60 1.388(10) yes
C52 C53 1.391(11) yes
C52 H521 0.927 no
C53 C54 1.403(12) yes
C53 H531 0.955 no
C54 C55 1.543(12) yes
C54 C59 1.385(14) yes
C55 C56 1.491(15) yes
C55 C57 1.516(13) yes
C55 C58 1.529(17) yes
C56 H561 0.950 no
C56 H562 0.950 no
C56 H563 0.950 no
C57 H571 0.950 no
C57 H572 0.950 no
C57 H573 0.950 no
C58 H581 0.950 no
C58 H582 0.950 no
C58 H583 0.950 no
C59 C60 1.388(12) yes
C59 H591 0.939 no
C60 H601 0.930 no
C61 N62 1.359(7) yes
C61 C65 1.450(8) yes
N62 C63 1.372(7) yes
C63 C64 1.465(8) yes
C63 C66 1.396(8) yes
C64 C65 1.343(8) yes
C64 H641 0.939 no
C65 H651 0.948 no
C66 C67 1.496(8) yes
C66 C93 1.408(8) yes
C67 C68 1.382(8) yes
C67 C92 1.396(8) yes
C68 N69 1.424(8) yes
C68 C89 1.396(8) yes
N69 C70 1.351(8) yes
N69 H691 0.900 no
C70 O71 1.207(8) yes
C70 C72 1.510(9) yes
C72 N73 1.465(9) yes
C72 H721 0.971 no
C72 H722 0.978 no
N73 N74 1.349(8) yes
N73 C77 1.351(10) yes
N74 N75 1.308(8) yes
N75 C76 1.372(9) yes
C76 C77 1.377(9) yes
C76 C79 1.481(10) yes
C77 I78 2.062(7) yes
C79 C80 1.368(11) yes
C79 C88 1.392(10) yes
C80 C81 1.391(13) yes
C80 H801 0.953 no
C81 C82 1.391(12) yes
C81 H811 0.928 no
C82 C83 1.529(11) yes
C82 C87 1.388(11) yes
C83 C84 1.537(13) yes
C83 C85 1.495(14) yes
C83 C86 1.544(14) yes
C84 H841 0.950 no
C84 H842 0.950 no
C84 H843 0.950 no
C85 H851 0.950 no
C85 H852 0.950 no
C85 H853 0.950 no
C86 H861 0.950 no
C86 H862 0.950 no
C86 H863 0.950 no
C87 C88 1.391(10) yes
C87 H871 0.921 no
C88 H881 0.945 no
C89 C90 1.391(9) yes
C89 H891 0.954 no
C90 C91 1.370(10) yes
C90 H901 0.925 no
C91 C92 1.380(9) yes
C91 H911 0.927 no
C92 H921 0.883 no
C93 N94 1.365(7) yes
C93 C97 1.441(8) yes
N94 C95 1.358(7) yes
C95 C96 1.438(8) yes
C96 C97 1.345(9) yes
C96 H961 0.918 no
C97 H971 0.874 no
C98 C99 1.340(9) yes
C98 H981 0.916 no
C99 C100 1.440(8) yes
C99 H991 0.933 no
C100 C101 1.401(8) yes
C101 C102 1.394(8) yes
C101 C105 1.500(8) yes
C102 C103 1.443(8) yes
C103 C104 1.340(9) yes
C103 H1031 0.895 no
C104 H1041 0.909 no
C105 C106 1.379(8) yes
C105 C110 1.408(10) yes
C106 C107 1.414(9) yes
C106 H1061 0.945 no
C107 C108 1.382(11) yes
C107 H1071 0.952 no
C108 C109 1.371(11) yes
C108 H1081 0.893 no
C109 C110 1.381(10) yes
C109 H1091 0.927 no
C110 N111 1.419(8) yes
N111 C112 1.331(10) yes
N111 H1111 0.900 no
C112 O113 1.230(9) yes
C112 C114 1.517(10) yes
C114 N115 1.453(9) yes
C114 H1142 0.979 no
C114 H1141 0.965 no
N115 N116 1.355(8) yes
N115 C119 1.362(10) yes
N116 N117 1.327(8) yes
N117 C118 1.375(10) yes
C118 C119 1.375(10) yes
C118 C121 1.471(11) yes
C119 I120 2.077(7) yes
C121 C122 1.389(10) yes
C121 C130 1.394(10) yes
C122 C123 1.365(11) yes
C122 H1221 0.938 no
C123 C124 1.384(11) yes
C123 H1231 0.940 no
C124 C125 1.541(12) yes
C124 C129 1.393(12) yes
C125 C126 1.485(13) yes
C125 C127 1.483(16) yes
C125 C128 1.532(17) yes
C126 H1261 0.950 no
C126 H1262 0.950 no
C126 H1263 0.950 no
C127 H1271 0.950 no
C127 H1272 0.950 no
C127 H1273 0.950 no
C128 H1281 0.950 no
C128 H1282 0.950 no
C128 H1283 0.950 no
C129 C130 1.373(12) yes
C129 H1291 0.925 no
C130 H1301 0.919 no
O131 C132 1.414(8) yes
O131 C135 1.451(9) yes
C132 C133 1.550(9) yes
C132 H1321 0.950 no
C132 H1322 0.950 no
C133 C134 1.524(9) yes
C133 H1331 0.950 no
C133 H1332 0.950 no
C134 C135 1.540(9) yes
C134 H1341 0.950 no
C134 H1342 0.950 no
C135 H1351 0.950 no
C135 H1352 0.950 no
O136 C137 1.424(9) yes
O136 C140 1.461(9) yes
C137 C138 1.524(9) yes
C137 H1371 0.950 no
C137 H1372 0.950 no
C138 C139 1.537(9) yes
C138 H1381 0.950 no
C138 H1382 0.950 no
C139 C140 1.513(9) yes
C139 H1391 0.950 no
C139 H1392 0.950 no
C140 H1401 0.950 no
C140 H1402 0.950 no

loop_
_geom_hbond_atom_site_label_D
_geom_hbond_atom_site_label_H
_geom_hbond_atom_site_label_A
_geom_hbond_site_symmetry_A
_geom_hbond_angle_DHA
_geom_hbond_distance_DH
_geom_hbond_distance_HA
_geom_hbond_distance_DA
_geom_hbond_publ_flag
C44 H442 N74 . 171 0.97 2.59 3.551(12) yes
C39 H391 O43 . 121 0.91 2.31 2.889(12) yes
C114 H1141 O131 1_465 145 0.97 2.52 3.355(12) yes
C17 H171 O131 1_465 139 0.96 2.52 3.308(12) yes
N111 H1111 C100 . 127 0.90 2.56 3.185(12) yes
N20 H201 N4 . 137 0.90 2.43 3.150(12) yes
N20 H201 C95 . 131 0.90 2.52 3.184(12) yes
N69 H691 N74 . 121 0.90 2.56 3.114(12) yes
O31 H311 N116 . 180 0.85 2.23 3.082(12) yes
O31 H312 N75 . 180 0.85 2.15 3.003(12) yes

loop_
_platon_squeeze_void_nr
_platon_squeeze_void_average_x
_platon_squeeze_void_average_y
_platon_squeeze_void_average_z
_platon_squeeze_void_volume
_platon_squeeze_void_count_electrons
_platon_squeeze_void_content
1 -0.001 0.500 0.500 471 58 ' '
